data_4063487
loop_
_publ_author_name
'Vaheesar, Kandasamy'
'Bolton, Timothy M.'
'East, Allan L. L.'
'Sterenberg, Brian T.'

_publ_contact_author_address
;
Department of Chemistry and Biochemistry, University of Regina,
3737 Wascana Parkway, Regina, Saskatchewan, S4S 0A2
;
_publ_contact_author_email brian.sterenberg@uregina.ca
_publ_contact_author_name 'Brian T. Sterenberg'
_publ_section_title
;
 Si--H Bond Activation by Electrophilic Phosphinidene Complexes
;
_journal_issue 2
_journal_name_full Organometallics
_journal_page_first 484
_journal_page_last 490
_journal_paper_doi 10.1021/om900944v
_journal_volume 29
_journal_year 2010
_chemical_formula_sum 'C19 H25 Al Cl4 Fe2 N O3 P'
_chemical_formula_weight 626.85
_chemical_name_systematic
;
 ?
;
_space_group_IT_number 4
_symmetry_cell_setting monoclinic
_symmetry_space_group_name_Hall 'P 2yb'
_symmetry_space_group_name_H-M 'P 1 21 1'
_atom_sites_solution_hydrogens geom
_atom_sites_solution_primary direct
_atom_sites_solution_secondary difmap
_audit_creation_method SHELXL-97
_cell_angle_alpha 90.00
_cell_angle_beta 98.259(2)
_cell_angle_gamma 90.00
_cell_formula_units_Z 2
_cell_length_a 10.3218(16)
_cell_length_b 12.557(2)
_cell_length_c 10.3342(16)
_cell_measurement_temperature 173(2)
_cell_volume 1325.5(4)
_computing_cell_refinement 'Bruker SAINT (Bruker, 1997)'
_computing_data_collection 'Bruker SMART (Bruker, 1997)'
_computing_data_reduction 'Bruker SAINT (Bruker, 1997)'
_computing_molecular_graphics 'Bruker SHELXTL (Bruker, 1997)'
_computing_publication_material 'Bruker SHELXTL (Bruker, 1997)'
_computing_structure_refinement 'SHELXL-97 (Sheldrick, 2008)'
_computing_structure_solution 'SIR97 (Altomare et al., 1999)'
_diffrn_ambient_temperature 173(2)
_diffrn_detector_area_resol_mean 8.192
_diffrn_measured_fraction_theta_full 0.993
_diffrn_measured_fraction_theta_max 0.993
_diffrn_measurement_device_type 'Bruker PLATFORM diffractometer/SMART 1000 CCD area detector'
_diffrn_measurement_method '\w scans'
_diffrn_radiation_monochromator graphite
_diffrn_radiation_source 'fine-focus sealed tube'
_diffrn_radiation_type MoK\a
_diffrn_radiation_wavelength 0.71073
_diffrn_reflns_av_R_equivalents 0.0160
_diffrn_reflns_av_sigmaI/netI 0.0283
_diffrn_reflns_limit_h_max 13
_diffrn_reflns_limit_h_min -13
_diffrn_reflns_limit_k_max 16
_diffrn_reflns_limit_k_min -16
_diffrn_reflns_limit_l_max 13
_diffrn_reflns_limit_l_min -13
_diffrn_reflns_number 11453
_diffrn_reflns_theta_full 27.48
_diffrn_reflns_theta_max 27.48
_diffrn_reflns_theta_min 1.62
_diffrn_standards_decay_% 0
_diffrn_standards_interval_count 0
_diffrn_standards_interval_time 0
_diffrn_standards_number 0
_exptl_absorpt_coefficient_mu 1.612
_exptl_absorpt_correction_T_max 0.6793
_exptl_absorpt_correction_T_min 0.4821
_exptl_absorpt_correction_type multi-scan
_exptl_absorpt_process_details 'SADABS (Sheldrick, 1996)'
_exptl_crystal_density_diffrn 1.571
_exptl_crystal_density_method 'not measured'
_exptl_crystal_F_000 636
_exptl_crystal_size_max 0.53
_exptl_crystal_size_mid 0.26
_exptl_crystal_size_min 0.26
_refine_diff_density_max 0.485
_refine_diff_density_min -0.374
_refine_diff_density_rms 0.052
_refine_ls_abs_structure_details 'Flack H D (1983), Acta Cryst. A39, 876-881'
_refine_ls_abs_structure_Flack 0.00
_refine_ls_extinction_method none
_refine_ls_goodness_of_fit_ref 1.067
_refine_ls_hydrogen_treatment mixed
_refine_ls_matrix_type full
_refine_ls_number_parameters 287
_refine_ls_number_reflns 5979
_refine_ls_number_restraints 1
_refine_ls_restrained_S_all 1.067
_refine_ls_R_factor_all 0.0240
_refine_ls_R_factor_gt 0.0236
_refine_ls_shift/su_max 0.002
_refine_ls_shift/su_mean 0.000
_refine_ls_structure_factor_coef Fsqd
_refine_ls_weighting_details 'calc w=1/[\s^2^(Fo^2^)+(0.0297P)^2^+0.2229P] where P=(Fo^2^+2Fc^2^)/3'
_refine_ls_weighting_scheme calc
_refine_ls_wR_factor_gt 0.0585
_refine_ls_wR_factor_ref 0.0589
_reflns_number_gt 5909
_reflns_number_total 5979
_reflns_threshold_expression >2\s(I)
_cod_data_source_file om900944v_si_003.cif
_cod_data_source_block kv-01
_cod_original_sg_symbol_H-M P2(1)
_cod_database_code 4063487

loop_
_symmetry_equiv_pos_as_xyz
'x, y, z'
'-x, y+1/2, -z'

loop_
_atom_site_label
_atom_site_type_symbol
_atom_site_fract_x
_atom_site_fract_y
_atom_site_fract_z
_atom_site_U_iso_or_equiv
_atom_site_adp_type
_atom_site_occupancy
_atom_site_symmetry_multiplicity
_atom_site_calc_flag
_atom_site_refinement_flags
_atom_site_disorder_assembly
_atom_site_disorder_group
Fe1 Fe 0.21056(4) 0.01025(4) 0.49955(4) 0.02524(8) Uani 1 1 d . . .
Fe2 Fe 0.01397(4) 0.00935(4) 0.31039(4) 0.02591(8) Uani 1 1 d . . .
P P 0.21660(7) -0.03600(4) 0.29768(7) 0.02318(12) Uani 1 1 d . . .
O1 O 0.3364(3) 0.2173(2) 0.5033(3) 0.0527(7) Uani 1 1 d . . .
O2 O 0.0095(3) 0.2160(2) 0.1824(3) 0.0529(7) Uani 1 1 d . . .
O3 O -0.0153(3) 0.13843(18) 0.5372(3) 0.0475(6) Uani 1 1 d . . .
N N 0.3129(2) 0.01113(19) 0.1966(2) 0.0293(4) Uani 1 1 d . . .
C1 C 0.2858(4) 0.1373(3) 0.4930(3) 0.0327(7) Uani 1 1 d . . .
C2 C 0.0200(3) 0.1352(3) 0.2347(3) 0.0340(7) Uani 1 1 d . . .
C3 C 0.0411(3) 0.0811(2) 0.4765(3) 0.0333(6) Uani 1 1 d . . .
C4 C 0.3324(3) 0.1269(2) 0.1838(3) 0.0302(5) Uani 1 1 d . . .
H4 H 0.2767 0.1631 0.2421 0.036 Uiso 1 1 calc R . .
C5 C 0.4746(4) 0.1585(3) 0.2310(4) 0.0413(8) Uani 1 1 d . . .
H5A H 0.4991 0.1357 0.3219 0.050 Uiso 1 1 calc R . .
H5B H 0.4835 0.2361 0.2255 0.050 Uiso 1 1 calc R . .
H5C H 0.5321 0.1242 0.1758 0.050 Uiso 1 1 calc R . .
C6 C 0.2865(4) 0.1651(3) 0.0448(4) 0.0415(9) Uani 1 1 d . . .
H6A H 0.1955 0.1431 0.0179 0.050 Uiso 1 1 calc R . .
H6B H 0.3421 0.1340 -0.0146 0.050 Uiso 1 1 calc R . .
H6C H 0.2923 0.2430 0.0416 0.050 Uiso 1 1 calc R . .
C7 C 0.3816(4) -0.0614(2) 0.1150(4) 0.0458(8) Uani 1 1 d . . .
H7 H 0.4296 -0.0148 0.0594 0.055 Uiso 1 1 calc R . .
C8 C 0.2875(7) -0.1275(4) 0.0223(5) 0.0647(15) Uani 1 1 d . . .
H8A H 0.2240 -0.0806 -0.0293 0.078 Uiso 1 1 calc R . .
H8B H 0.2412 -0.1774 0.0724 0.078 Uiso 1 1 calc R . .
H8C H 0.3362 -0.1674 -0.0365 0.078 Uiso 1 1 calc R . .
C9 C 0.4855(5) -0.1302(4) 0.1977(7) 0.0631(15) Uani 1 1 d . . .
H9A H 0.5344 -0.0863 0.2664 0.076 Uiso 1 1 calc R . .
H9B H 0.5457 -0.1594 0.1417 0.076 Uiso 1 1 calc R . .
H9C H 0.4424 -0.1887 0.2377 0.076 Uiso 1 1 calc R . .
C10 C 0.2035(4) -0.1472(3) 0.5715(4) 0.0405(8) Uani 1 1 d . . .
H10 H 0.1586 -0.2088 0.5229 0.049 Uiso 1 1 calc R . .
C11 C 0.3340(4) -0.1167(3) 0.5705(4) 0.0435(9) Uani 1 1 d . . .
H11 H 0.3990 -0.1533 0.5228 0.052 Uiso 1 1 calc R . .
C12 C 0.3574(4) -0.0284(4) 0.6507(4) 0.0550(11) Uani 1 1 d . . .
H12 H 0.4432 0.0093 0.6716 0.066 Uiso 1 1 calc R . .
C13 C 0.2421(5) -0.0025(4) 0.7014(3) 0.0555(11) Uani 1 1 d . . .
H13 H 0.2321 0.0561 0.7647 0.067 Uiso 1 1 calc R . .
C14 C 0.1462(4) -0.0766(4) 0.6536(4) 0.0474(9) Uani 1 1 d . . .
H14 H 0.0547 -0.0799 0.6747 0.057 Uiso 1 1 calc R . .
C20 C -0.0495(4) -0.1489(3) 0.2829(6) 0.0586(13) Uani 1 1 d . . .
H20 H 0.0085 -0.2130 0.2935 0.070 Uiso 1 1 calc R . .
C21 C -0.0814(5) -0.0929(4) 0.1699(4) 0.0630(15) Uani 1 1 d . . .
H21 H -0.0544 -0.1099 0.0831 0.076 Uiso 1 1 calc R . .
C22 C -0.1683(4) -0.0095(4) 0.1969(5) 0.0662(14) Uani 1 1 d . . .
H22 H -0.2136 0.0428 0.1327 0.079 Uiso 1 1 calc R . .
C23 C -0.1841(4) -0.0199(5) 0.3286(6) 0.0718(18) Uani 1 1 d . . .
H23 H -0.2411 0.0250 0.3771 0.086 Uiso 1 1 calc R . .
C24 C -0.1099(5) -0.1056(5) 0.3777(4) 0.0647(16) Uani 1 1 d . . .
H24 H -0.1025 -0.1323 0.4696 0.078 Uiso 1 1 calc R . .
Cl1 Cl 0.61087(10) 0.05346(10) 0.90855(9) 0.0658(3) Uani 1 1 d . . .
Cl2 Cl 0.93053(11) 0.10810(13) 0.86633(12) 0.0712(4) Uani 1 1 d . . .
Cl3 Cl 0.67176(11) 0.14304(9) 0.60986(10) 0.0525(2) Uani 1 1 d . . .
Cl4 Cl 0.77107(19) -0.10743(6) 0.70914(19) 0.0870(4) Uani 1 1 d . . .
Al Al 0.74822(9) 0.04900(6) 0.77367(9) 0.02979(16) Uani 1 1 d . . .
H1 H 0.235(3) -0.128(2) 0.290(3) 0.027(7) Uiso 1 1 d . . .

loop_
_atom_site_aniso_label
_atom_site_aniso_U_11
_atom_site_aniso_U_22
_atom_site_aniso_U_33
_atom_site_aniso_U_23
_atom_site_aniso_U_13
_atom_site_aniso_U_12
Fe1 0.02574(18) 0.02893(18) 0.02142(19) -0.0017(2) 0.00468(13) -0.0020(3)
Fe2 0.02183(18) 0.03219(18) 0.02422(18) 0.0032(3) 0.00501(13) -0.0006(3)
P 0.0243(4) 0.0236(2) 0.0231(4) 0.0010(3) 0.0086(2) -0.0005(3)
O1 0.0643(19) 0.0372(14) 0.0565(18) -0.0040(12) 0.0084(14) -0.0121(13)
O2 0.0566(17) 0.0403(14) 0.0627(18) 0.0197(14) 0.0115(14) 0.0092(12)
O3 0.0468(15) 0.0495(11) 0.0499(16) -0.0105(13) 0.0199(11) 0.0107(13)
N 0.0358(12) 0.0266(8) 0.0291(12) 0.0020(13) 0.0170(8) 0.0005(13)
C1 0.0384(16) 0.0317(15) 0.0286(15) -0.0019(13) 0.0068(13) -0.0035(14)
C2 0.0287(15) 0.0388(17) 0.0346(16) -0.0005(15) 0.0048(13) 0.0035(14)
C3 0.0294(16) 0.0361(12) 0.0368(19) 0.0010(14) 0.0127(12) 0.0017(13)
C4 0.0310(16) 0.0304(11) 0.0319(16) 0.0009(12) 0.0138(11) -0.0039(12)
C5 0.0344(18) 0.045(2) 0.046(2) -0.0083(16) 0.0098(16) -0.0125(15)
C6 0.047(2) 0.045(2) 0.0344(18) 0.0057(15) 0.0123(16) -0.0074(16)
C7 0.061(2) 0.0354(13) 0.051(2) 0.0004(15) 0.0419(17) -0.0001(17)
C8 0.109(4) 0.050(2) 0.043(3) -0.0118(19) 0.034(3) -0.013(2)
C9 0.046(3) 0.044(2) 0.107(5) 0.006(2) 0.037(3) 0.0122(19)
C10 0.050(2) 0.0405(18) 0.0290(16) 0.0113(14) -0.0020(15) 0.0006(16)
C11 0.0378(19) 0.052(2) 0.0401(19) 0.0143(16) 0.0027(16) 0.0122(16)
C12 0.048(2) 0.062(2) 0.046(2) 0.0115(18) -0.0203(17) -0.0166(19)
C13 0.090(3) 0.053(2) 0.0213(14) 0.0038(16) 0.0012(17) 0.001(2)
C14 0.049(2) 0.061(2) 0.0338(19) 0.0179(17) 0.0122(17) 0.0043(18)
C20 0.041(2) 0.0390(19) 0.091(4) -0.002(2) -0.007(2) -0.0163(17)
C21 0.060(3) 0.089(4) 0.043(2) -0.029(2) 0.017(2) -0.041(3)
C22 0.045(2) 0.057(3) 0.085(3) 0.015(2) -0.030(2) -0.013(2)
C23 0.0238(17) 0.107(5) 0.087(4) -0.041(3) 0.019(2) -0.015(2)
C24 0.049(2) 0.107(4) 0.037(2) 0.012(2) -0.0011(19) -0.055(3)
Cl1 0.0335(4) 0.1369(9) 0.0296(4) 0.0027(6) 0.0137(3) -0.0095(6)
Cl2 0.0390(5) 0.1250(11) 0.0495(6) -0.0060(6) 0.0056(4) -0.0316(6)
Cl3 0.0526(6) 0.0595(5) 0.0473(5) 0.0208(4) 0.0135(4) 0.0138(4)
Cl4 0.1231(14) 0.0295(3) 0.1176(14) -0.0002(6) 0.0491(9) 0.0011(6)
Al 0.0274(4) 0.0360(3) 0.0272(4) 0.0017(4) 0.0082(3) -0.0020(4)

loop_
_atom_type_symbol
_atom_type_description
_atom_type_scat_dispersion_real
_atom_type_scat_dispersion_imag
_atom_type_scat_source
C C 0.0033 0.0016 'International Tables Vol C Tables 4.2.6.8 and 6.1.1.4'
H H 0.0000 0.0000 'International Tables Vol C Tables 4.2.6.8 and 6.1.1.4'
N N 0.0061 0.0033 'International Tables Vol C Tables 4.2.6.8 and 6.1.1.4'
O O 0.0106 0.0060 'International Tables Vol C Tables 4.2.6.8 and 6.1.1.4'
Al Al 0.0645 0.0514 'International Tables Vol C Tables 4.2.6.8 and 6.1.1.4'
P P 0.1023 0.0942 'International Tables Vol C Tables 4.2.6.8 and 6.1.1.4'
Cl Cl 0.1484 0.1585 'International Tables Vol C Tables 4.2.6.8 and 6.1.1.4'
Fe Fe 0.3463 0.8444 'International Tables Vol C Tables 4.2.6.8 and 6.1.1.4'

loop_
_geom_angle_atom_site_label_1
_geom_angle_atom_site_label_2
_geom_angle_atom_site_label_3
_geom_angle
_geom_angle_site_symmetry_1
_geom_angle_site_symmetry_3
_geom_angle_publ_flag
C1 Fe1 C3 88.56(14) . . ?
C1 Fe1 C13 95.80(17) . . ?
C3 Fe1 C13 99.64(17) . . ?
C1 Fe1 C12 87.85(17) . . ?
C3 Fe1 C12 138.31(18) . . ?
C13 Fe1 C12 39.66(19) . . ?
C1 Fe1 C11 116.51(17) . . ?
C3 Fe1 C11 151.28(14) . . ?
C13 Fe1 C11 65.85(18) . . ?
C12 Fe1 C11 38.71(18) . . ?
C1 Fe1 C14 132.61(17) . . ?
C3 Fe1 C14 87.37(15) . . ?
C13 Fe1 C14 38.97(19) . . ?
C12 Fe1 C14 65.58(18) . . ?
C11 Fe1 C14 65.61(16) . . ?
C1 Fe1 C10 152.57(15) . . ?
C3 Fe1 C10 113.22(14) . . ?
C13 Fe1 C10 65.32(18) . . ?
C12 Fe1 C10 64.86(16) . . ?
C11 Fe1 C10 38.78(16) . . ?
C14 Fe1 C10 39.05(17) . . ?
C1 Fe1 P 97.48(11) . . ?
C3 Fe1 P 98.83(11) . . ?
C13 Fe1 P 157.45(14) . . ?
C12 Fe1 P 122.82(15) . . ?
C11 Fe1 P 91.87(12) . . ?
C14 Fe1 P 129.79(14) . . ?
C10 Fe1 P 95.43(11) . . ?
C1 Fe1 Fe2 105.80(11) . . ?
C3 Fe1 Fe2 47.25(11) . . ?
C13 Fe1 Fe2 138.40(14) . . ?
C12 Fe1 Fe2 166.04(13) . . ?
C11 Fe1 Fe2 128.65(12) . . ?
C14 Fe1 Fe2 105.51(13) . . ?
C10 Fe1 Fe2 101.35(11) . . ?
P Fe1 Fe2 53.57(2) . . ?
C2 Fe2 C3 88.07(14) . . ?
C2 Fe2 C21 106.63(19) . . ?
C3 Fe2 C21 155.11(14) . . ?
C2 Fe2 C22 86.47(17) . . ?
C3 Fe2 C22 124.1(2) . . ?
C21 Fe2 C22 40.3(2) . . ?
C2 Fe2 C20 144.70(18) . . ?
C3 Fe2 C20 124.55(18) . . ?
C21 Fe2 C20 38.1(2) . . ?
C22 Fe2 C20 64.97(19) . . ?
C2 Fe2 C24 144.9(2) . . ?
C3 Fe2 C24 92.51(15) . . ?
C21 Fe2 C24 63.84(18) . . ?
C22 Fe2 C24 64.35(19) . . ?
C20 Fe2 C24 37.4(2) . . ?
C2 Fe2 C23 106.9(2) . . ?
C3 Fe2 C23 91.19(17) . . ?
C21 Fe2 C23 65.61(18) . . ?
C22 Fe2 C23 39.0(2) . . ?
C20 Fe2 C23 63.9(2) . . ?
C24 Fe2 C23 38.0(2) . . ?
C2 Fe2 P 96.40(11) . . ?
C3 Fe2 P 99.06(10) . . ?
C21 Fe2 P 99.10(16) . . ?
C22 Fe2 P 136.88(17) . . ?
C20 Fe2 P 91.60(14) . . ?
C24 Fe2 P 118.09(18) . . ?
C23 Fe2 P 154.86(17) . . ?
C2 Fe2 Fe1 104.77(11) . . ?
C3 Fe2 Fe1 48.00(10) . . ?
C21 Fe2 Fe1 140.03(18) . . ?
C22 Fe2 Fe1 164.90(16) . . ?
C20 Fe2 Fe1 107.45(14) . . ?
C24 Fe2 Fe1 101.47(13) . . ?
C23 Fe2 Fe1 126.37(17) . . ?
P Fe2 Fe1 53.06(2) . . ?
N P Fe1 127.86(10) . . ?
N P Fe2 127.69(10) . . ?
Fe1 P Fe2 73.37(2) . . ?
N P H1 100.9(14) . . ?
Fe1 P H1 110.9(16) . . ?
Fe2 P H1 115.2(15) . . ?
C4 N C7 117.99(18) . . ?
C4 N P 120.80(16) . . ?
C7 N P 121.20(19) . . ?
O1 C1 Fe1 172.5(3) . . ?
O2 C2 Fe2 172.6(3) . . ?
O3 C3 Fe2 138.6(3) . . ?
O3 C3 Fe1 136.6(3) . . ?
Fe2 C3 Fe1 84.74(10) . . ?
N C4 C6 111.5(3) . . ?
N C4 C5 111.4(3) . . ?
C6 C4 C5 111.8(2) . . ?
N C4 H4 107.3 . . ?
C6 C4 H4 107.3 . . ?
C5 C4 H4 107.3 . . ?
C4 C5 H5A 109.5 . . ?
C4 C5 H5B 109.5 . . ?
H5A C5 H5B 109.5 . . ?
C4 C5 H5C 109.5 . . ?
H5A C5 H5C 109.5 . . ?
H5B C5 H5C 109.5 . . ?
C4 C6 H6A 109.5 . . ?
C4 C6 H6B 109.5 . . ?
H6A C6 H6B 109.5 . . ?
C4 C6 H6C 109.5 . . ?
H6A C6 H6C 109.5 . . ?
H6B C6 H6C 109.5 . . ?
N C7 C8 112.4(4) . . ?
N C7 C9 112.3(4) . . ?
C8 C7 C9 112.1(3) . . ?
N C7 H7 106.5 . . ?
C8 C7 H7 106.5 . . ?
C9 C7 H7 106.5 . . ?
C7 C8 H8A 109.5 . . ?
C7 C8 H8B 109.5 . . ?
H8A C8 H8B 109.5 . . ?
C7 C8 H8C 109.5 . . ?
H8A C8 H8C 109.5 . . ?
H8B C8 H8C 109.5 . . ?
C7 C9 H9A 109.5 . . ?
C7 C9 H9B 109.5 . . ?
H9A C9 H9B 109.5 . . ?
C7 C9 H9C 109.5 . . ?
H9A C9 H9C 109.5 . . ?
H9B C9 H9C 109.5 . . ?
C11 C10 C14 108.6(4) . . ?
C11 C10 Fe1 70.2(2) . . ?
C14 C10 Fe1 70.4(2) . . ?
C11 C10 H10 125.7 . . ?
C14 C10 H10 125.7 . . ?
Fe1 C10 H10 125.7 . . ?
C12 C11 C10 107.4(4) . . ?
C12 C11 Fe1 69.3(2) . . ?
C10 C11 Fe1 71.0(2) . . ?
C12 C11 H11 126.3 . . ?
C10 C11 H11 126.3 . . ?
Fe1 C11 H11 126.3 . . ?
C11 C12 C13 108.9(4) . . ?
C11 C12 Fe1 72.0(2) . . ?
C13 C12 Fe1 70.1(2) . . ?
C11 C12 H12 125.5 . . ?
C13 C12 H12 125.5 . . ?
Fe1 C12 H12 125.5 . . ?
C14 C13 C12 108.0(4) . . ?
C14 C13 Fe1 72.2(2) . . ?
C12 C13 Fe1 70.2(2) . . ?
C14 C13 H13 125.9 . . ?
C12 C13 H13 125.9 . . ?
Fe1 C13 H13 125.9 . . ?
C13 C14 C10 107.1(4) . . ?
C13 C14 Fe1 68.8(2) . . ?
C10 C14 Fe1 70.6(2) . . ?
C13 C14 H14 126.5 . . ?
C10 C14 H14 126.5 . . ?
Fe1 C14 H14 126.5 . . ?
C24 C20 C21 109.5(5) . . ?
C24 C20 Fe2 71.8(2) . . ?
C21 C20 Fe2 70.1(2) . . ?
C24 C20 H20 125.2 . . ?
C21 C20 H20 125.2 . . ?
Fe2 C20 H20 125.2 . . ?
C20 C21 C22 107.0(4) . . ?
C20 C21 Fe2 71.8(2) . . ?
C22 C21 Fe2 70.1(2) . . ?
C20 C21 H21 126.4 . . ?
C22 C21 H21 126.4 . . ?
Fe2 C21 H21 126.4 . . ?
C23 C22 C21 106.5(4) . . ?
C23 C22 Fe2 71.6(2) . . ?
C21 C22 Fe2 69.7(2) . . ?
C23 C22 H22 126.7 . . ?
C21 C22 H22 126.7 . . ?
Fe2 C22 H22 126.7 . . ?
C24 C23 C22 107.2(4) . . ?
C24 C23 Fe2 71.0(2) . . ?
C22 C23 Fe2 69.4(2) . . ?
C24 C23 H23 126.4 . . ?
C22 C23 H23 126.4 . . ?
Fe2 C23 H23 126.4 . . ?
C20 C24 C23 109.8(4) . . ?
C20 C24 Fe2 70.8(2) . . ?
C23 C24 Fe2 71.0(2) . . ?
C20 C24 H24 125.1 . . ?
C23 C24 H24 125.1 . . ?
Fe2 C24 H24 125.1 . . ?
Cl4 Al Cl2 109.77(8) . . ?
Cl4 Al Cl3 108.26(8) . . ?
Cl2 Al Cl3 111.72(7) . . ?
Cl4 Al Cl1 110.42(6) . . ?
Cl2 Al Cl1 109.08(6) . . ?
Cl3 Al Cl1 107.56(6) . . ?

loop_
_geom_bond_atom_site_label_1
_geom_bond_atom_site_label_2
_geom_bond_distance
_geom_bond_site_symmetry_2
_geom_bond_publ_flag
Fe1 C1 1.781(4) . ?
Fe1 C3 1.946(3) . ?
Fe1 C13 2.070(3) . ?
Fe1 C12 2.072(4) . ?
Fe1 C11 2.106(4) . ?
Fe1 C14 2.114(4) . ?
Fe1 C10 2.117(4) . ?
Fe1 P 2.1751(8) . ?
Fe1 Fe2 2.6075(5) . ?
Fe2 C2 1.768(4) . ?
Fe2 C3 1.923(3) . ?
Fe2 C21 2.077(4) . ?
Fe2 C22 2.083(4) . ?
Fe2 C20 2.099(4) . ?
Fe2 C24 2.111(4) . ?
Fe2 C23 2.112(4) . ?
Fe2 P 2.1897(8) . ?
P N 1.6511(18) . ?
P H1 1.18(3) . ?
O1 C1 1.130(5) . ?
O2 C2 1.147(4) . ?
O3 C3 1.165(3) . ?
N C4 1.476(3) . ?
N C7 1.488(3) . ?
C4 C6 1.525(5) . ?
C4 C5 1.531(5) . ?
C4 H4 1.0000 . ?
C5 H5A 0.9800 . ?
C5 H5B 0.9800 . ?
C5 H5C 0.9800 . ?
C6 H6A 0.9800 . ?
C6 H6B 0.9800 . ?
C6 H6C 0.9800 . ?
C7 C8 1.511(7) . ?
C7 C9 1.537(7) . ?
C7 H7 1.0000 . ?
C8 H8A 0.9800 . ?
C8 H8B 0.9800 . ?
C8 H8C 0.9800 . ?
C9 H9A 0.9800 . ?
C9 H9B 0.9800 . ?
C9 H9C 0.9800 . ?
C10 C11 1.402(6) . ?
C10 C14 1.414(6) . ?
C10 H10 1.0000 . ?
C11 C12 1.385(6) . ?
C11 H11 1.0000 . ?
C12 C13 1.405(7) . ?
C12 H12 1.0000 . ?
C13 C14 1.396(7) . ?
C13 H13 1.0000 . ?
C14 H14 1.0000 . ?
C20 C24 1.349(8) . ?
C20 C21 1.362(7) . ?
C20 H20 1.0000 . ?
C21 C22 1.432(8) . ?
C21 H21 1.0000 . ?
C22 C23 1.400(8) . ?
C22 H22 1.0000 . ?
C23 C24 1.375(8) . ?
C23 H23 1.0000 . ?
C24 H24 1.0000 . ?
Cl1 Al 2.1270(10) . ?
Cl2 Al 2.1192(14) . ?
Cl3 Al 2.1211(13) . ?
Cl4 Al 2.0986(12) . ?

loop_
_geom_torsion_atom_site_label_1
_geom_torsion_atom_site_label_2
_geom_torsion_atom_site_label_3
_geom_torsion_atom_site_label_4
_geom_torsion
_geom_torsion_site_symmetry_1
_geom_torsion_site_symmetry_2
_geom_torsion_site_symmetry_3
_geom_torsion_site_symmetry_4
_geom_torsion_publ_flag
C1 Fe1 Fe2 C2 0.8(2) . . . . ?
C3 Fe1 Fe2 C2 73.49(16) . . . . ?
C13 Fe1 Fe2 C2 119.3(2) . . . . ?
C12 Fe1 Fe2 C2 -166.7(6) . . . . ?
C11 Fe1 Fe2 C2 -144.34(19) . . . . ?
C14 Fe1 Fe2 C2 144.73(18) . . . . ?
C10 Fe1 Fe2 C2 -175.29(17) . . . . ?
P Fe1 Fe2 C2 -86.90(12) . . . . ?
C1 Fe1 Fe2 C3 -72.72(16) . . . . ?
C13 Fe1 Fe2 C3 45.8(2) . . . . ?
C12 Fe1 Fe2 C3 119.8(6) . . . . ?
C11 Fe1 Fe2 C3 142.18(19) . . . . ?
C14 Fe1 Fe2 C3 71.25(17) . . . . ?
C10 Fe1 Fe2 C3 111.22(16) . . . . ?
P Fe1 Fe2 C3 -160.39(11) . . . . ?
C1 Fe1 Fe2 C21 141.6(2) . . . . ?
C3 Fe1 Fe2 C21 -145.7(2) . . . . ?
C13 Fe1 Fe2 C21 -99.9(3) . . . . ?
C12 Fe1 Fe2 C21 -25.9(6) . . . . ?
C11 Fe1 Fe2 C21 -3.5(3) . . . . ?
C14 Fe1 Fe2 C21 -74.4(2) . . . . ?
C10 Fe1 Fe2 C21 -34.5(2) . . . . ?
P Fe1 Fe2 C21 53.92(19) . . . . ?
C1 Fe1 Fe2 C22 -136.4(6) . . . . ?
C3 Fe1 Fe2 C22 -63.7(6) . . . . ?
C13 Fe1 Fe2 C22 -17.9(7) . . . . ?
C12 Fe1 Fe2 C22 56.1(8) . . . . ?
C11 Fe1 Fe2 C22 78.5(6) . . . . ?
C14 Fe1 Fe2 C22 7.6(6) . . . . ?
C10 Fe1 Fe2 C22 47.6(6) . . . . ?
P Fe1 Fe2 C22 136.0(6) . . . . ?
C1 Fe1 Fe2 C20 166.2(2) . . . . ?
C3 Fe1 Fe2 C20 -121.13(19) . . . . ?
C13 Fe1 Fe2 C20 -75.4(3) . . . . ?
C12 Fe1 Fe2 C20 -1.3(6) . . . . ?
C11 Fe1 Fe2 C20 21.0(2) . . . . ?
C14 Fe1 Fe2 C20 -49.9(2) . . . . ?
C10 Fe1 Fe2 C20 -9.9(2) . . . . ?
P Fe1 Fe2 C20 78.48(16) . . . . ?
C1 Fe1 Fe2 C24 -155.7(2) . . . . ?
C3 Fe1 Fe2 C24 -83.0(2) . . . . ?
C13 Fe1 Fe2 C24 -37.2(3) . . . . ?
C12 Fe1 Fe2 C24 36.8(6) . . . . ?
C11 Fe1 Fe2 C24 59.2(2) . . . . ?
C14 Fe1 Fe2 C24 -11.7(2) . . . . ?
C10 Fe1 Fe2 C24 28.3(2) . . . . ?
P Fe1 Fe2 C24 116.65(18) . . . . ?
C1 Fe1 Fe2 C23 -123.8(2) . . . . ?
C3 Fe1 Fe2 C23 -51.1(2) . . . . ?
C13 Fe1 Fe2 C23 -5.3(3) . . . . ?
C12 Fe1 Fe2 C23 68.7(6) . . . . ?
C11 Fe1 Fe2 C23 91.1(2) . . . . ?
C14 Fe1 Fe2 C23 20.2(2) . . . . ?
C10 Fe1 Fe2 C23 60.1(2) . . . . ?
P Fe1 Fe2 C23 148.5(2) . . . . ?
C1 Fe1 Fe2 P 87.67(12) . . . . ?
C3 Fe1 Fe2 P 160.39(11) . . . . ?
C13 Fe1 Fe2 P -153.8(2) . . . . ?
C12 Fe1 Fe2 P -79.8(6) . . . . ?
C11 Fe1 Fe2 P -57.44(15) . . . . ?
C14 Fe1 Fe2 P -128.36(13) . . . . ?
C10 Fe1 Fe2 P -88.39(12) . . . . ?
C1 Fe1 P N 21.02(17) . . . . ?
C3 Fe1 P N 110.73(14) . . . . ?
C13 Fe1 P N -104.6(4) . . . . ?
C12 Fe1 P N -71.24(19) . . . . ?
C11 Fe1 P N -96.02(17) . . . . ?
C14 Fe1 P N -155.32(19) . . . . ?
C10 Fe1 P N -134.72(16) . . . . ?
Fe2 Fe1 P N 125.17(12) . . . . ?
C1 Fe1 P Fe2 -104.15(12) . . . . ?
C3 Fe1 P Fe2 -14.44(8) . . . . ?
C13 Fe1 P Fe2 130.3(4) . . . . ?
C12 Fe1 P Fe2 163.59(15) . . . . ?
C11 Fe1 P Fe2 138.81(11) . . . . ?
C14 Fe1 P Fe2 79.51(16) . . . . ?
C10 Fe1 P Fe2 100.11(12) . . . . ?
C2 Fe2 P N -21.67(17) . . . . ?
C3 Fe2 P N -110.72(15) . . . . ?
C21 Fe2 P N 86.4(2) . . . . ?
C22 Fe2 P N 70.0(2) . . . . ?
C20 Fe2 P N 123.9(2) . . . . ?
C24 Fe2 P N 151.49(19) . . . . ?
C23 Fe2 P N 136.4(4) . . . . ?
Fe1 Fe2 P N -125.36(13) . . . . ?
C2 Fe2 P Fe1 103.69(11) . . . . ?
C3 Fe2 P Fe1 14.63(8) . . . . ?
C21 Fe2 P Fe1 -148.28(16) . . . . ?
C22 Fe2 P Fe1 -164.6(2) . . . . ?
C20 Fe2 P Fe1 -110.75(16) . . . . ?
C24 Fe2 P Fe1 -83.15(14) . . . . ?
C23 Fe2 P Fe1 -98.3(4) . . . . ?
Fe1 P N C4 -46.3(3) . . . . ?
Fe2 P N C4 51.9(3) . . . . ?
Fe1 P N C7 134.2(3) . . . . ?
Fe2 P N C7 -127.6(3) . . . . ?
C3 Fe1 C1 O1 101(3) . . . . ?
C13 Fe1 C1 O1 1(3) . . . . ?
C12 Fe1 C1 O1 -38(3) . . . . ?
C11 Fe1 C1 O1 -64(3) . . . . ?
C14 Fe1 C1 O1 16(3) . . . . ?
C10 Fe1 C1 O1 -43(3) . . . . ?
P Fe1 C1 O1 -160(3) . . . . ?
Fe2 Fe1 C1 O1 145(3) . . . . ?
C3 Fe2 C2 O2 -104(3) . . . . ?
C21 Fe2 C2 O2 56(3) . . . . ?
C22 Fe2 C2 O2 20(3) . . . . ?
C20 Fe2 C2 O2 55(3) . . . . ?
C24 Fe2 C2 O2 -12(3) . . . . ?
C23 Fe2 C2 O2 -13(3) . . . . ?
P Fe2 C2 O2 157(3) . . . . ?
Fe1 Fe2 C2 O2 -149(3) . . . . ?
C2 Fe2 C3 O3 69.0(3) . . . . ?
C21 Fe2 C3 O3 -58.4(6) . . . . ?
C22 Fe2 C3 O3 -15.4(4) . . . . ?
C20 Fe2 C3 O3 -96.5(4) . . . . ?
C24 Fe2 C3 O3 -75.8(4) . . . . ?
C23 Fe2 C3 O3 -37.8(4) . . . . ?
P Fe2 C3 O3 165.2(3) . . . . ?
Fe1 Fe2 C3 O3 -179.0(4) . . . . ?
C2 Fe2 C3 Fe1 -111.94(13) . . . . ?
C21 Fe2 C3 Fe1 120.6(5) . . . . ?
C22 Fe2 C3 Fe1 163.64(17) . . . . ?
C20 Fe2 C3 Fe1 82.53(19) . . . . ?
C24 Fe2 C3 Fe1 103.20(18) . . . . ?
C23 Fe2 C3 Fe1 141.2(2) . . . . ?
P Fe2 C3 Fe1 -15.76(8) . . . . ?
C1 Fe1 C3 O3 -67.7(3) . . . . ?
C13 Fe1 C3 O3 27.9(3) . . . . ?
C12 Fe1 C3 O3 17.4(4) . . . . ?
C11 Fe1 C3 O3 84.3(4) . . . . ?
C14 Fe1 C3 O3 65.0(3) . . . . ?
C10 Fe1 C3 O3 95.1(3) . . . . ?
P Fe1 C3 O3 -165.1(3) . . . . ?
Fe2 Fe1 C3 O3 179.1(4) . . . . ?
C1 Fe1 C3 Fe2 113.21(13) . . . . ?
C13 Fe1 C3 Fe2 -151.15(16) . . . . ?
C12 Fe1 C3 Fe2 -161.65(19) . . . . ?
C11 Fe1 C3 Fe2 -94.8(3) . . . . ?
C14 Fe1 C3 Fe2 -114.02(15) . . . . ?
C10 Fe1 C3 Fe2 -83.98(15) . . . . ?
P Fe1 C3 Fe2 15.86(8) . . . . ?
C7 N C4 C6 60.5(4) . . . . ?
P N C4 C6 -119.0(3) . . . . ?
C7 N C4 C5 -65.2(4) . . . . ?
P N C4 C5 115.3(3) . . . . ?
C4 N C7 C8 -118.5(3) . . . . ?
P N C7 C8 61.0(4) . . . . ?
C4 N C7 C9 113.9(3) . . . . ?
P N C7 C9 -66.6(4) . . . . ?
C1 Fe1 C10 C11 -31.6(5) . . . . ?
C3 Fe1 C10 C11 -171.7(2) . . . . ?
C13 Fe1 C10 C11 -81.5(3) . . . . ?
C12 Fe1 C10 C11 -37.6(3) . . . . ?
C14 Fe1 C10 C11 -119.2(3) . . . . ?
P Fe1 C10 C11 86.2(2) . . . . ?
Fe2 Fe1 C10 C11 140.1(2) . . . . ?
C1 Fe1 C10 C14 87.6(4) . . . . ?
C3 Fe1 C10 C14 -52.5(3) . . . . ?
C13 Fe1 C10 C14 37.6(3) . . . . ?
C12 Fe1 C10 C14 81.6(3) . . . . ?
C11 Fe1 C10 C14 119.2(3) . . . . ?
P Fe1 C10 C14 -154.6(2) . . . . ?
Fe2 Fe1 C10 C14 -100.7(2) . . . . ?
C14 C10 C11 C12 -0.1(4) . . . . ?
Fe1 C10 C11 C12 60.0(3) . . . . ?
C14 C10 C11 Fe1 -60.1(3) . . . . ?
C1 Fe1 C11 C12 46.4(3) . . . . ?
C3 Fe1 C11 C12 -102.0(4) . . . . ?
C13 Fe1 C11 C12 -37.9(3) . . . . ?
C14 Fe1 C11 C12 -80.8(3) . . . . ?
C10 Fe1 C11 C12 -117.9(4) . . . . ?
P Fe1 C11 C12 145.7(3) . . . . ?
Fe2 Fe1 C11 C12 -171.5(2) . . . . ?
C1 Fe1 C11 C10 164.3(2) . . . . ?
C3 Fe1 C11 C10 15.9(5) . . . . ?
C13 Fe1 C11 C10 80.1(3) . . . . ?
C12 Fe1 C11 C10 117.9(4) . . . . ?
C14 Fe1 C11 C10 37.1(2) . . . . ?
P Fe1 C11 C10 -96.3(2) . . . . ?
Fe2 Fe1 C11 C10 -53.6(3) . . . . ?
C10 C11 C12 C13 -0.4(4) . . . . ?
Fe1 C11 C12 C13 60.7(3) . . . . ?
C10 C11 C12 Fe1 -61.1(3) . . . . ?
C1 Fe1 C12 C11 -139.6(3) . . . . ?
C3 Fe1 C12 C11 135.0(3) . . . . ?
C13 Fe1 C12 C11 118.7(4) . . . . ?
C14 Fe1 C12 C11 80.9(3) . . . . ?
C10 Fe1 C12 C11 37.7(3) . . . . ?
P Fe1 C12 C11 -42.0(3) . . . . ?
Fe2 Fe1 C12 C11 28.4(8) . . . . ?
C1 Fe1 C12 C13 101.8(3) . . . . ?
C3 Fe1 C12 C13 16.4(4) . . . . ?
C11 Fe1 C12 C13 -118.7(4) . . . . ?
C14 Fe1 C12 C13 -37.8(3) . . . . ?
C10 Fe1 C12 C13 -81.0(3) . . . . ?
P Fe1 C12 C13 -160.7(2) . . . . ?
Fe2 Fe1 C12 C13 -90.3(7) . . . . ?
C11 C12 C13 C14 0.8(5) . . . . ?
Fe1 C12 C13 C14 62.7(3) . . . . ?
C11 C12 C13 Fe1 -61.9(3) . . . . ?
C1 Fe1 C13 C14 163.0(3) . . . . ?
C3 Fe1 C13 C14 73.5(3) . . . . ?
C12 Fe1 C13 C14 -117.5(4) . . . . ?
C11 Fe1 C13 C14 -80.5(3) . . . . ?
C10 Fe1 C13 C14 -37.7(3) . . . . ?
P Fe1 C13 C14 -71.1(5) . . . . ?
Fe2 Fe1 C13 C14 41.2(4) . . . . ?
C1 Fe1 C13 C12 -79.5(3) . . . . ?
C3 Fe1 C13 C12 -169.1(3) . . . . ?
C11 Fe1 C13 C12 37.0(3) . . . . ?
C14 Fe1 C13 C12 117.5(4) . . . . ?
C10 Fe1 C13 C12 79.7(3) . . . . ?
P Fe1 C13 C12 46.3(5) . . . . ?
Fe2 Fe1 C13 C12 158.7(2) . . . . ?
C12 C13 C14 C10 -0.9(4) . . . . ?
Fe1 C13 C14 C10 60.5(3) . . . . ?
C12 C13 C14 Fe1 -61.4(3) . . . . ?
C11 C10 C14 C13 0.6(4) . . . . ?
Fe1 C10 C14 C13 -59.4(3) . . . . ?
C11 C10 C14 Fe1 60.0(3) . . . . ?
C1 Fe1 C14 C13 -23.3(4) . . . . ?
C3 Fe1 C14 C13 -108.9(3) . . . . ?
C12 Fe1 C14 C13 38.5(3) . . . . ?
C11 Fe1 C14 C13 81.2(3) . . . . ?
C10 Fe1 C14 C13 118.0(4) . . . . ?
P Fe1 C14 C13 151.8(2) . . . . ?
Fe2 Fe1 C14 C13 -153.0(3) . . . . ?
C1 Fe1 C14 C10 -141.3(2) . . . . ?
C3 Fe1 C14 C10 133.1(3) . . . . ?
C13 Fe1 C14 C10 -118.0(4) . . . . ?
C12 Fe1 C14 C10 -79.6(3) . . . . ?
C11 Fe1 C14 C10 -36.9(2) . . . . ?
P Fe1 C14 C10 33.8(3) . . . . ?
Fe2 Fe1 C14 C10 89.0(2) . . . . ?
C2 Fe2 C20 C24 -118.9(4) . . . . ?
C3 Fe2 C20 C24 35.5(4) . . . . ?
C21 Fe2 C20 C24 -119.6(4) . . . . ?
C22 Fe2 C20 C24 -79.9(3) . . . . ?
C23 Fe2 C20 C24 -36.5(3) . . . . ?
P Fe2 C20 C24 137.7(3) . . . . ?
Fe1 Fe2 C20 C24 86.1(3) . . . . ?
C2 Fe2 C20 C21 0.7(5) . . . . ?
C3 Fe2 C20 C21 155.1(3) . . . . ?
C22 Fe2 C20 C21 39.7(3) . . . . ?
C24 Fe2 C20 C21 119.6(4) . . . . ?
C23 Fe2 C20 C21 83.1(3) . . . . ?
P Fe2 C20 C21 -102.8(3) . . . . ?
Fe1 Fe2 C20 C21 -154.3(3) . . . . ?
C24 C20 C21 C22 -0.4(5) . . . . ?
Fe2 C20 C21 C22 -61.6(3) . . . . ?
C24 C20 C21 Fe2 61.3(3) . . . . ?
C2 Fe2 C21 C20 -179.6(3) . . . . ?
C3 Fe2 C21 C20 -55.5(6) . . . . ?
C22 Fe2 C21 C20 -116.5(4) . . . . ?
C24 Fe2 C21 C20 -36.0(3) . . . . ?
C23 Fe2 C21 C20 -78.2(3) . . . . ?
P Fe2 C21 C20 80.9(3) . . . . ?
Fe1 Fe2 C21 C20 40.0(4) . . . . ?
C2 Fe2 C21 C22 -63.1(3) . . . . ?
C3 Fe2 C21 C22 60.9(6) . . . . ?
C20 Fe2 C21 C22 116.5(4) . . . . ?
C24 Fe2 C21 C22 80.4(3) . . . . ?
C23 Fe2 C21 C22 38.3(3) . . . . ?
P Fe2 C21 C22 -162.7(3) . . . . ?
Fe1 Fe2 C21 C22 156.5(3) . . . . ?
C20 C21 C22 C23 0.2(5) . . . . ?
Fe2 C21 C22 C23 -62.5(3) . . . . ?
C20 C21 C22 Fe2 62.8(3) . . . . ?
C2 Fe2 C22 C23 -122.6(4) . . . . ?
C3 Fe2 C22 C23 -37.3(4) . . . . ?
C21 Fe2 C22 C23 116.3(4) . . . . ?
C20 Fe2 C22 C23 78.8(4) . . . . ?
C24 Fe2 C22 C23 37.2(3) . . . . ?
P Fe2 C22 C23 141.8(3) . . . . ?
Fe1 Fe2 C22 C23 16.2(8) . . . . ?
C2 Fe2 C22 C21 121.1(3) . . . . ?
C3 Fe2 C22 C21 -153.6(3) . . . . ?
C20 Fe2 C22 C21 -37.5(3) . . . . ?
C24 Fe2 C22 C21 -79.1(3) . . . . ?
C23 Fe2 C22 C21 -116.3(4) . . . . ?
P Fe2 C22 C21 25.5(4) . . . . ?
Fe1 Fe2 C22 C21 -100.1(7) . . . . ?
C21 C22 C23 C24 0.0(5) . . . . ?
Fe2 C22 C23 C24 -61.3(3) . . . . ?
C21 C22 C23 Fe2 61.3(3) . . . . ?
C2 Fe2 C23 C24 179.1(3) . . . . ?
C3 Fe2 C23 C24 -92.6(3) . . . . ?
C21 Fe2 C23 C24 78.1(3) . . . . ?
C22 Fe2 C23 C24 117.6(4) . . . . ?
C20 Fe2 C23 C24 35.9(3) . . . . ?
P Fe2 C23 C24 22.0(6) . . . . ?
Fe1 Fe2 C23 C24 -57.2(3) . . . . ?
C2 Fe2 C23 C22 61.5(4) . . . . ?
C3 Fe2 C23 C22 149.8(3) . . . . ?
C21 Fe2 C23 C22 -39.5(3) . . . . ?
C20 Fe2 C23 C22 -81.7(4) . . . . ?
C24 Fe2 C23 C22 -117.6(4) . . . . ?
P Fe2 C23 C22 -95.6(5) . . . . ?
Fe1 Fe2 C23 C22 -174.8(2) . . . . ?
C21 C20 C24 C23 0.4(5) . . . . ?
Fe2 C20 C24 C23 60.6(3) . . . . ?
C21 C20 C24 Fe2 -60.2(3) . . . . ?
C22 C23 C24 C20 -0.2(5) . . . . ?
Fe2 C23 C24 C20 -60.5(3) . . . . ?
C22 C23 C24 Fe2 60.2(3) . . . . ?
C2 Fe2 C24 C20 118.4(4) . . . . ?
C3 Fe2 C24 C20 -151.4(3) . . . . ?
C21 Fe2 C24 C20 36.7(3) . . . . ?
C22 Fe2 C24 C20 81.7(3) . . . . ?
C23 Fe2 C24 C20 119.9(4) . . . . ?
P Fe2 C24 C20 -49.7(3) . . . . ?
Fe1 Fe2 C24 C20 -103.8(3) . . . . ?
C2 Fe2 C24 C23 -1.5(5) . . . . ?
C3 Fe2 C24 C23 88.7(3) . . . . ?
C21 Fe2 C24 C23 -83.2(3) . . . . ?
C22 Fe2 C24 C23 -38.2(3) . . . . ?
C20 Fe2 C24 C23 -119.9(4) . . . . ?
P Fe2 C24 C23 -169.6(3) . . . . ?
Fe1 Fe2 C24 C23 136.3(3) . . . . ?
